data_4133893
loop_
_publ_author_name
'Hojorat, Maher'
'Al Sabea, Hassan'
'Norel, Lucie'
'Bernot, Kevin'
'Roisnel, Thierry'
'Gendron, Frederic'
'Le Guennic, Boris'
'Trzop, Elzbieta'
'Collet, Eric'
'Long, Jeffrey R.'
'Rigaut, St\'ephane'

_publ_section_title
;
 Hysteresis Photomodulation via Single-Crystal-to-Single-Crystal
 Isomerization of a Photochromic Chain of Dysprosium Single-Molecule
 Magnets.
;
_journal_name_full 'Journal of the American Chemical Society'
_journal_paper_doi 10.1021/jacs.9b10584
_journal_year 2019
_chemical_formula_moiety 'C49 H35 B Dy F7 N11 S2, F6 P'
_chemical_formula_sum 'C49 H35 B Dy F13 N11 P S2'
_chemical_formula_weight 1293.28
_chemical_melting_point ?
_space_group_crystal_system monoclinic
_space_group_IT_number 14
_space_group_name_Hall '-P 2ybc'
_space_group_name_H-M_alt 'P 1 21/c 1'
_atom_sites_solution_hydrogens geom
_atom_sites_solution_primary dual
_atom_sites_solution_secondary difmap
_audit_creation_method
;
Olex2 1.2
(compiled 2018.05.29 svn.r3508 for OlexSys, GUI svn.r5506)
;
_cell_angle_alpha 90
_cell_angle_beta 103.744(5)
_cell_angle_gamma 90
_cell_formula_units_Z 4
_cell_length_a 13.0292(4)
_cell_length_b 36.0119(9)
_cell_length_c 16.3147(13)
_cell_measurement_reflns_used 5447
_cell_measurement_temperature 300(1)
_cell_measurement_theta_max 24.6570
_cell_measurement_theta_min 3.2550
_cell_volume 7435.8(7)
_computing_cell_refinement 'CrysAlisPro 1.171.38.46 (Rigaku OD, 2015)'
_computing_data_collection 'CrysAlisPro 1.171.38.46 (Rigaku OD, 2015)'
_computing_data_reduction 'CrysAlisPro 1.171.38.46 (Rigaku OD, 2015)'
_computing_molecular_graphics 'Olex2 (Dolomanov et al., 2009)'
_computing_publication_material 'Olex2 (Dolomanov et al., 2009)'
_computing_structure_refinement 'ShelXL (Sheldrick, 2015)'
_computing_structure_solution 'SHELXT 2014/5 (Sheldrick, 2014)'
_diffrn_ambient_environment air
_diffrn_ambient_temperature 300(1)
_diffrn_detector 'CCD plate'
_diffrn_detector_area_resol_mean 16.1852
_diffrn_detector_type Sapphire3
_diffrn_measured_fraction_theta_full 0.998
_diffrn_measured_fraction_theta_max 0.998
_diffrn_measurement_details
;
List of Runs (angles in degrees, time in seconds):

  # Type    Start    End  Width  t~exp~   \w     \q     \k     \f   Frames
--------------------------------------------------------------------------
  1  \w    -40.00  19.00   0.50   30.00    --  -26.22  55.00  56.84  118
  2  \w     -7.00  20.00   0.50   30.00    --  -26.22  77.00-150.00   54
  3  \w    -98.00   2.00   0.50   30.00    --  -26.22 -57.00-120.00  200
  4  \w    -42.00  67.00   0.50   30.00    --   28.10 -38.00  90.00  218
  5  \w     -3.00  49.00   0.50   30.00    --   28.10  77.00  90.00  104
;
_diffrn_measurement_device 'four-circle diffractometer'
_diffrn_measurement_device_type 'Xcalibur, Sapphire3'
_diffrn_measurement_method '\w scans'
_diffrn_orient_matrix_type 'CrysAlisPro convention (1999,Acta A55,543-557)'
_diffrn_orient_matrix_UB_11 0.0480943000
_diffrn_orient_matrix_UB_12 0.0051819000
_diffrn_orient_matrix_UB_13 0.0282837000
_diffrn_orient_matrix_UB_21 0.0214958000
_diffrn_orient_matrix_UB_22 0.0046550000
_diffrn_orient_matrix_UB_23 -0.0347427000
_diffrn_orient_matrix_UB_31 -0.0190246000
_diffrn_orient_matrix_UB_32 0.0184145000
_diffrn_orient_matrix_UB_33 0.0008579000
_diffrn_radiation_monochromator graphite
_diffrn_radiation_probe x-ray
_diffrn_radiation_type MoK\a
_diffrn_radiation_wavelength 0.71073
_diffrn_reflns_av_R_equivalents 0.0843
_diffrn_reflns_av_unetI/netI 0.1121
_diffrn_reflns_Laue_measured_fraction_full 0.998
_diffrn_reflns_Laue_measured_fraction_max 0.998
_diffrn_reflns_limit_h_max 15
_diffrn_reflns_limit_h_min -15
_diffrn_reflns_limit_k_max 42
_diffrn_reflns_limit_k_min -42
_diffrn_reflns_limit_l_max 14
_diffrn_reflns_limit_l_min -19
_diffrn_reflns_number 36428
_diffrn_reflns_point_group_measured_fraction_full 0.998
_diffrn_reflns_point_group_measured_fraction_max 0.998
_diffrn_reflns_theta_full 25.000
_diffrn_reflns_theta_max 25.000
_diffrn_reflns_theta_min 3.080
_diffrn_source 'fine-focus sealed X-ray tube'
_diffrn_source_type 'Enhance (Mo) X-ray Source'
_exptl_absorpt_coefficient_mu 1.149
_exptl_absorpt_correction_T_max 0.901
_exptl_absorpt_correction_T_min 0.839
_exptl_absorpt_correction_type analytical
_exptl_absorpt_process_details
;
CrysAlisPro 1.171.38.46 (Rigaku Oxford Diffraction, 2015)
Analytical numeric absorption correction using a multifaceted crystal
			model based on expressions derived by R.C. Clark & J.S. Reid.
(Clark, R. C. & Reid, J. S. (1995). Acta Cryst. A51, 887-897)
Empirical absorption correction using spherical harmonics,
 implemented in SCALE3 ABSPACK scaling algorithm.
;
_exptl_crystal_colour 'dark blue'
_exptl_crystal_colour_modifier dark
_exptl_crystal_colour_primary blue
_exptl_crystal_density_diffrn 1.155
_exptl_crystal_density_meas ?
_exptl_crystal_density_method none
_exptl_crystal_description block
_exptl_crystal_F_000 2564
_exptl_crystal_size_max 0.253
_exptl_crystal_size_mid 0.151
_exptl_crystal_size_min 0.11
_platon_squeeze_details
;
N: Total Potential Solvent Accessible Void Vol  (SOLV-Map Value) ...  2915 Ang^3
N: Electron Count Voids / Cell =    733 (i.e. around 180e- per assymetric unit)
Distribution of electron density as well knowledge about the reaction process
do not allow for accurate determination of the voids content: it may concern 
used solvents, reaction side products or products of complex decomposition. 
;
_refine_diff_density_max 0.935
_refine_diff_density_min -0.431
_refine_diff_density_rms 0.075
_refine_ls_extinction_method none
_refine_ls_goodness_of_fit_ref 0.971
_refine_ls_hydrogen_treatment constr
_refine_ls_matrix_type full
_refine_ls_number_parameters 740
_refine_ls_number_reflns 13080
_refine_ls_number_restraints 230
_refine_ls_restrained_S_all 1.014
_refine_ls_R_factor_all 0.1265
_refine_ls_R_factor_gt 0.0620
_refine_ls_shift/su_max 0.001
_refine_ls_shift/su_mean 0.000
_refine_ls_structure_factor_coef Fsqd
_refine_ls_weighting_details 'w=1/[\s^2^(Fo^2^)+(0.0745P)^2^] where P=(Fo^2^+2Fc^2^)/3'
_refine_ls_weighting_scheme calc
_refine_ls_wR_factor_gt 0.1385
_refine_ls_wR_factor_ref 0.1708
_reflns_Friedel_coverage 0.000
_reflns_number_gt 6753
_reflns_number_total 13080
_reflns_threshold_expression 'I > 2\s(I)'
_cod_data_source_file ja9b10584_si_001.cif
_cod_data_source_block 1c
_cod_depositor_comments
;
The following automatic conversions were performed:

data item '_chemical_melting_point' value 'not measured' was changed
to '?' -- the value is undefined or not given.

data item '_exptl_crystal_density_meas' value 'not measured' was
changed to '?' -- the value is perceived as not measured.

Automatic conversion script
Id: cif_fix_values 7556 2019-12-06 15:28:31Z antanas 
;
_cod_database_code 4133893
_shelx_shelxl_version_number 2017/1
_chemical_oxdiff_formula 'C49 H35 B Dy F13 N11 P S2'
_shelx_space_group_comment
;
The symmetry employed for this shelxl refinement is uniquely defined
by the following loop, which should always be used as a source of
symmetry information in preference to the above space-group names.
They are only intended as comments.
;
_shelx_estimated_absorpt_t_max 0.884
_shelx_estimated_absorpt_t_min 0.760
_reflns_odcompleteness_completeness 99.79
_reflns_odcompleteness_iscentric 1
_reflns_odcompleteness_theta 28.22
_platon_squeeze_void_probe_radius 1.20
_olex2_refinement_description
;
1. Fixed Uiso
 At 1.2 times of:
  All B(H) groups, All C(H) groups
 At 1.5 times of:
  All C(H,H,H) groups
2. Restrained distances
 P1-F10 = P1-F10A = P1-F9 = P1-F12 = P1-F12A = P1-F8 = P1-F8A = P1-F11 = P1-
 F13 = P1-F13A
 1.5 with sigma of 0.01
 C9-C17
 1.4 with sigma of 0.01
 F4-C13 = F5A-C13
 1.3 with sigma of 0.01
 C17A-C10A = C18-C17 = C9-C10
 1.55 with sigma of 0.01
 C9A-C18A
 1.55 with sigma of 0.01
 C9A-C17A
 1.4 with sigma of 0.01
 F4A-C13
 1.4 with sigma of 0.01
 F13-F8
 2.2 with sigma of 0.01
 F12-F10
 2.2 with sigma of 0.01
 F8-F12
 2.2 with sigma of 0.01
 F9-F12
 2.2 with sigma of 0.01
 F13-F11
 2.2 with sigma of 0.01
 F13A-F8A
 2.2 with sigma of 0.01
 F13A-F10A
 2.2 with sigma of 0.01
 F13A-F11
 2.2 with sigma of 0.01
 F9-F12A
 2.2 with sigma of 0.01
 F2-F3
 2.2 with sigma of 0.01
 C13-F6
 2.2 with sigma of 0.01
 F4-F5
 2.2 with sigma of 0.01
 F7-F6
 2.2 with sigma of 0.01
3. Uiso/Uaniso restraints and constraints
Uanis(F9) \\sim Ueq, Uanis(P1) \\sim Ueq, Uanis(F12) \\sim Ueq, Uanis(F10)
\\sim Ueq, Uanis(F8) \\sim Ueq, Uanis(F13) \\sim Ueq, Uanis(F13A) \\sim Ueq,
Uanis(F12A) \\sim Ueq, Uanis(F11) \\sim Ueq, Uanis(F8A) \\sim Ueq, Uanis(F10A)
\\sim Ueq: with sigma of 0.01 and sigma for terminal atoms of 0.02
Uanis(F5) \\sim Ueq: with sigma of 0.01 and sigma for terminal atoms of 0.02
Uanis(F4) \\sim Ueq, Uanis(F5A) \\sim Ueq, Uanis(F7) \\sim Ueq: with sigma of
0.005 and sigma for terminal atoms of 0.01
Uanis(C17A) \\sim Ueq, Uanis(C17) \\sim Ueq, Uanis(C9) \\sim Ueq, Uanis(C18)
\\sim Ueq, Uanis(C18A) \\sim Ueq, Uanis(C10A) \\sim Ueq, Uanis(C10) \\sim Ueq:
with sigma of 0.01 and sigma for terminal atoms of 0.02
Uanis(C9A) \\sim Ueq: with sigma of 0.01 and sigma for terminal atoms of 0.02
Uanis(C33) \\sim Ueq: with sigma of 0.01 and sigma for terminal atoms of 0.02
Uanis(F2) \\sim Ueq, Uanis(F3) \\sim Ueq, Uanis(F4) \\sim Ueq, Uanis(F5) \\sim
Ueq, Uanis(F7) \\sim Ueq, Uanis(F6) \\sim Ueq, Uanis(C14) \\sim Ueq, Uanis(C13)
\\sim Ueq, Uanis(C12) \\sim Ueq: with sigma of 0.01 and sigma for terminal
atoms of 0.02
Uanis(F4A) \\sim Ueq, Uanis(F7A) \\sim Ueq, Uanis(F6A) \\sim Ueq: with sigma of
0.01 and sigma for terminal atoms of 0.02
Uanis(F8A) = Uanis(F10A) = Uanis(F12) = Uanis(F12A) = Uanis(F8) = Uanis(F13) =
Uanis(F13A) = Uanis(F10)
Uanis(F6A) = Uanis(F6)
Uanis(C17A) = Uanis(C9A)
Uanis(F5A) = Uanis(F4A)
Uanis(F4) = Uanis(F5)
Uanis(C18A) = Uanis(C18)
Uanis(C10) = Uanis(C10A)
4. Others
 Sof(F10)=Sof(F8)=Sof(F13)=Sof(F12)=1-FVAR(1)
 Sof(F13A)=Sof(F10A)=Sof(F12A)=Sof(F8A)=FVAR(1)
 Sof(F4A)=Sof(F7A)=Sof(F6A)=Sof(F5A)=1-FVAR(2)
 Sof(F5)=Sof(F7)=Sof(F4)=Sof(F6)=FVAR(2)
 Sof(C10)=Sof(H10A)=Sof(H10B)=Sof(H10C)=Sof(C18)=Sof(H18A)=Sof(H18B)=Sof(H18C)=
 Sof(C9)=Sof(C17)=1-FVAR(3)
 Sof(C17A)=Sof(C10A)=Sof(H10D)=Sof(H10E)=Sof(H10F)=Sof(C18A)=Sof(H18D)=
 Sof(H18E)=Sof(H18F)=Sof(C9A)=FVAR(3)
5.a Ternary CH refined with riding coordinates:
 B1(H1A)
5.b Aromatic/amide H refined with riding coordinates:
 C7(H7), C2(H2), C22(H22), C1(H1), C19(H19), C21(H21), C41(H41), C34(H34),
 C40(H40), C25(H25), C4(H4), C5(H5), C35(H35), C49(H49), C37(H37), C33(H33),
 C45(H45), C29(H29), C36(H36), C24(H24), C26(H26), C32(H32), C43(H43), C48(H48),
  C44(H44), C42(H42), C28(H28), C27(H27)
5.c Idealised Me refined as rotating group:
 C10(H10A,H10B,H10C), C18(H18A,H18B,H18C), C10A(H10D,H10E,H10F), C18A(H18D,
 H18E,H18F)
;
_olex2_submission_special_instructions 'No special instructions were received'
_oxdiff_exptl_absorpt_empirical_details
;
Empirical correction (ABSPACK) includes:
- Absorption correction using spherical harmonics
- Frame scaling
;
_oxdiff_exptl_absorpt_empirical_full_max 1.227
_oxdiff_exptl_absorpt_empirical_full_min 0.820

loop_
_space_group_symop_operation_xyz
'x, y, z'
'-x, y+1/2, -z+1/2'
'-x, -y, -z'
'x, -y-1/2, z-1/2'

loop_
_atom_site_label
_atom_site_type_symbol
_atom_site_fract_x
_atom_site_fract_y
_atom_site_fract_z
_atom_site_U_iso_or_equiv
_atom_site_adp_type
_atom_site_occupancy
_atom_site_site_symmetry_order
_atom_site_calc_flag
_atom_site_refinement_flags_posn
_atom_site_refinement_flags_adp
_atom_site_refinement_flags_occupancy
_atom_site_disorder_assembly
_atom_site_disorder_group
Dy1 Dy 0.42124(2) 0.85179(2) 0.39974(3) 0.06522(16) Uani 1 1 d . . . . .
F1 F 0.2966(3) 0.86595(11) 0.2973(3) 0.0869(14) Uani 1 1 d . . . . .
N5 N 0.4528(5) 0.81580(15) 0.5332(4) 0.0728(18) Uani 1 1 d . . . . .
N3 N 0.3557(5) 0.91676(16) 0.4400(5) 0.081(2) Uani 1 1 d . . . . .
N11 N 0.4762(5) 0.40606(15) 0.1552(4) 0.0732(19) Uani 1 1 d . . . . .
N7 N 0.5993(5) 0.82629(15) 0.4247(5) 0.0729(19) Uani 1 1 d . . . . .
N1 N 0.3726(4) 0.78378(14) 0.3583(4) 0.0665(17) Uani 1 1 d . . . . .
N9 N 0.5322(5) 0.88461(15) 0.5252(5) 0.0761(19) Uani 1 1 d . . . . .
N6 N 0.5456(6) 0.80829(18) 0.5886(5) 0.085(2) Uani 1 1 d . . . . .
N10 N 0.6158(5) 0.87139(18) 0.5837(5) 0.084(2) Uani 1 1 d . . . . .
N8 N 0.6696(5) 0.82000(16) 0.4983(6) 0.085(2) Uani 1 1 d . . . . .
N2 N 0.4869(6) 0.83254(16) 0.2653(6) 0.080(2) Uani 1 1 d . . . . .
N4 N 0.2540(5) 0.82989(18) 0.4518(5) 0.0765(19) Uani 1 1 d . . . . .
C7 C 0.1734(6) 0.66402(18) 0.2417(6) 0.080(3) Uani 1 1 d . . . . .
H7 H 0.118017 0.680807 0.225420 0.096 Uiso 1 1 calc R . . . .
C16 C 0.1824(6) 0.54906(18) 0.1836(6) 0.078(2) Uani 1 1 d . . . . .
C2 C 0.4018(6) 0.71837(17) 0.3684(5) 0.074(2) Uani 1 1 d . . . . .
H2 H 0.447240 0.698881 0.389645 0.089 Uiso 1 1 calc R . . . .
C46 C 0.2683(7) 0.8048(2) 0.5157(7) 0.085(3) Uani 1 1 d . . . . .
C47 C 0.3765(7) 0.7984(2) 0.5598(7) 0.081(2) Uani 1 1 d . . . . .
C22 C 0.4766(6) 0.4638(2) 0.2255(6) 0.093(3) Uani 1 1 d . . . . .
H22 H 0.514987 0.481536 0.261685 0.111 Uiso 1 1 calc R . . . .
C1 C 0.4315(5) 0.75442(19) 0.3895(5) 0.075(2) Uani 1 1 d . . . . .
H1 H 0.495963 0.758563 0.427532 0.091 Uiso 1 1 calc R . . . .
C23 C 0.3710(6) 0.46954(18) 0.1900(6) 0.075(2) Uani 1 1 d . . . . .
C38 C 0.4200(7) 0.9375(2) 0.4988(6) 0.083(3) Uani 1 1 d . . . . .
C19 C 0.2141(6) 0.51216(18) 0.1682(6) 0.090(3) Uani 1 1 d . . . . .
H19 H 0.167327 0.495022 0.136937 0.108 Uiso 1 1 calc R . . . .
C30 C 0.5849(7) 0.8186(2) 0.2753(8) 0.083(3) Uani 1 1 d . . . . .
C21 C 0.5255(6) 0.4321(2) 0.2079(6) 0.083(3) Uani 1 1 d . . . . .
H21 H 0.596530 0.428707 0.233948 0.100 Uiso 1 1 calc R . . . .
C31 C 0.6445(7) 0.8145(2) 0.3615(8) 0.087(3) Uani 1 1 d . . . . .
C41 C 0.6507(7) 0.8973(3) 0.6422(7) 0.100(3) Uani 1 1 d . . . . .
H41 H 0.707684 0.894845 0.688554 0.120 Uiso 1 1 calc R . . . .
C34 C 0.2672(7) 0.9316(2) 0.3963(7) 0.103(3) Uani 1 1 d . . . . .
H34 H 0.223176 0.917334 0.354932 0.124 Uiso 1 1 calc R . . . .
C15 C 0.0941(5) 0.56798(19) 0.1543(6) 0.075(2) Uani 1 1 d . . . . .
C8 C 0.1641(6) 0.62568(18) 0.2188(6) 0.083(3) Uani 1 1 d . . . . .
C40 C 0.5888(7) 0.9279(3) 0.6226(7) 0.103(3) Uani 1 1 d . . . . .
H40 H 0.594975 0.950248 0.652030 0.123 Uiso 1 1 calc R . . . .
C3 C 0.3040(6) 0.71125(17) 0.3154(5) 0.065(2) Uani 1 1 d . . . . .
C25 C 0.3725(6) 0.41088(18) 0.1236(6) 0.079(2) Uani 1 1 d . . . . .
H25 H 0.335433 0.392396 0.088983 0.095 Uiso 1 1 calc R . . . .
C20 C 0.3152(6) 0.50398(18) 0.2017(6) 0.083(3) Uani 1 1 d . . . . .
C39 C 0.5140(6) 0.9188(2) 0.5487(7) 0.083(3) Uani 1 1 d . . . . .
C6 C 0.2689(6) 0.67379(17) 0.2887(6) 0.075(2) Uani 1 1 d . . . . .
C4 C 0.2419(6) 0.74184(18) 0.2840(5) 0.078(2) Uani 1 1 d . . . . .
H4 H 0.175628 0.738619 0.247869 0.093 Uiso 1 1 calc R . . . .
C5 C 0.2797(6) 0.77682(17) 0.3068(5) 0.071(2) Uani 1 1 d . . . . .
H5 H 0.237269 0.796933 0.284775 0.085 Uiso 1 1 calc R . . . .
C11 C 0.0809(5) 0.60634(18) 0.1744(6) 0.076(2) Uani 1 1 d . . . . .
C35 C 0.2369(8) 0.9672(3) 0.4092(8) 0.121(4) Uani 1 1 d . . . . .
H35 H 0.173066 0.976549 0.377984 0.146 Uiso 1 1 calc R . . . .
C49 C 0.5283(9) 0.7861(3) 0.6501(7) 0.107(3) Uani 1 1 d . . . . .
H49 H 0.579572 0.777129 0.695612 0.128 Uiso 1 1 calc R . . . .
C37 C 0.3963(8) 0.9742(2) 0.5158(7) 0.104(3) Uani 1 1 d . . . . .
H37 H 0.441496 0.988286 0.556742 0.125 Uiso 1 1 calc R . . . .
C33 C 0.7593(8) 0.8046(3) 0.4836(8) 0.106(3) Uani 1 1 d . U . . .
H33 H 0.818817 0.797684 0.524625 0.127 Uiso 1 1 calc R . . . .
C45 C 0.1845(9) 0.7858(3) 0.5353(8) 0.124(4) Uani 1 1 d . . . . .
H45 H 0.195790 0.768548 0.579022 0.149 Uiso 1 1 calc R . . . .
C29 C 0.6227(9) 0.8083(3) 0.2056(10) 0.115(4) Uani 1 1 d . . . . .
H29 H 0.690035 0.798201 0.212986 0.138 Uiso 1 1 calc R . . . .
C36 C 0.3018(9) 0.9885(2) 0.4684(8) 0.129(4) Uani 1 1 d . . . . .
H36 H 0.282734 1.012749 0.477195 0.154 Uiso 1 1 calc R . . . .
C24 C 0.3184(6) 0.44126(19) 0.1391(6) 0.082(3) Uani 1 1 d . . . . .
H24 H 0.246224 0.443124 0.115707 0.099 Uiso 1 1 calc R . . . .
C26 C 0.4287(9) 0.8365(3) 0.1875(9) 0.103(3) Uani 1 1 d . . . . .
H26 H 0.360705 0.845950 0.180150 0.124 Uiso 1 1 calc R . . . .
C32 C 0.7471(7) 0.8012(3) 0.3998(9) 0.114(4) Uani 1 1 d . . . . .
H32 H 0.796522 0.792013 0.372171 0.136 Uiso 1 1 calc R . . . .
C43 C 0.0704(8) 0.8191(3) 0.4252(9) 0.131(4) Uani 1 1 d . . . . .
H43 H 0.002620 0.824630 0.393904 0.157 Uiso 1 1 calc R . . . .
C48 C 0.4213(9) 0.7788(3) 0.6339(7) 0.108(3) Uani 1 1 d . . . . .
H48 H 0.386395 0.763987 0.665455 0.129 Uiso 1 1 calc R . . . .
B1 B 0.6451(7) 0.8300(2) 0.5815(8) 0.086(3) Uani 1 1 d . . . . .
H1A H 0.704827 0.823862 0.628611 0.103 Uiso 1 1 calc R . . . .
C44 C 0.0851(10) 0.7931(4) 0.4882(10) 0.140(5) Uani 1 1 d . . . . .
H44 H 0.027416 0.780390 0.498859 0.168 Uiso 1 1 calc R . . . .
C42 C 0.1555(7) 0.8370(2) 0.4087(7) 0.095(3) Uani 1 1 d . . . . .
H42 H 0.144570 0.854664 0.365998 0.114 Uiso 1 1 calc R . . . .
C28 C 0.5621(13) 0.8129(4) 0.1288(10) 0.141(5) Uani 1 1 d . . . . .
H28 H 0.587644 0.806046 0.082423 0.169 Uiso 1 1 calc R . . . .
C27 C 0.4639(11) 0.8273(3) 0.1164(9) 0.130(4) Uani 1 1 d . . . . .
H27 H 0.421704 0.830847 0.062414 0.157 Uiso 1 1 calc R . . . .
F5 F -0.0412(5) 0.6014(2) -0.0027(6) 0.112(3) Uani 0.593(9) 1 d D U P A 12
F2 F -0.0865(4) 0.6241(2) 0.1887(4) 0.170(3) Uani 1 1 d D U . . .
S1 S 0.35776(15) 0.63686(5) 0.31343(18) 0.0926(8) Uani 1 1 d . . . . .
S2 S 0.38628(16) 0.54045(5) 0.26202(18) 0.0961(8) Uani 1 1 d . . . . .
F7 F 0.0054(11) 0.5344(4) 0.0363(9) 0.128(5) Uani 0.593(9) 1 d D U P A 12
C10 C 0.3219(12) 0.6092(4) 0.1541(9) 0.078(4) Uani 0.725(19) 1 d D U P B 15
H10A H 0.294215 0.589509 0.115567 0.117 Uiso 0.725(19) 1 calc GR . P B 15
H10B H 0.397409 0.606978 0.171725 0.117 Uiso 0.725(19) 1 calc GR . P B 15
H10C H 0.303933 0.632707 0.126610 0.117 Uiso 0.725(19) 1 calc GR . P B 15
C18 C 0.2253(17) 0.5646(5) 0.3388(10) 0.113(6) Uani 0.725(19) 1 d D U P B 15
H18A H 0.160068 0.577938 0.332816 0.170 Uiso 0.725(19) 1 calc GR . P B 15
H18B H 0.277345 0.574760 0.385187 0.170 Uiso 0.725(19) 1 calc GR . P B 15
H18C H 0.214241 0.538893 0.349359 0.170 Uiso 0.725(19) 1 calc GR . P B 15
C9 C 0.2743(9) 0.6068(2) 0.2317(8) 0.073(4) Uani 0.725(19) 1 d D U P B 15
C17 C 0.2648(9) 0.5684(2) 0.2556(8) 0.075(4) Uani 0.725(19) 1 d D U P B 15
P1 P 0.9246(2) 0.73325(9) 0.6841(2) 0.1330(12) Uani 1 1 d D U . . .
F9 F 1.0291(5) 0.7130(2) 0.6911(6) 0.222(4) Uani 1 1 d D U . . .
F11 F 0.8186(5) 0.7528(2) 0.6778(7) 0.263(5) Uani 1 1 d D U . . .
F10 F 0.8737(12) 0.6944(3) 0.6555(10) 0.184(2) Uani 0.526(5) 1 d D U P C 3
F8 F 0.9722(13) 0.7721(3) 0.7020(9) 0.184(2) Uani 0.526(5) 1 d D U P C 3
F13 F 0.9156(11) 0.7392(4) 0.5878(6) 0.184(2) Uani 0.526(5) 1 d D U P C 3
F12 F 0.9173(10) 0.7264(4) 0.7722(6) 0.184(2) Uani 0.526(5) 1 d D U P C 3
F13A F 0.8751(11) 0.7130(4) 0.6022(7) 0.184(2) Uani 0.474(5) 1 d D U P C 4
F10A F 0.8892(13) 0.7024(4) 0.7367(10) 0.184(2) Uani 0.474(5) 1 d D U P C 4
F12A F 0.9835(11) 0.7524(4) 0.7717(7) 0.184(2) Uani 0.474(5) 1 d D U P C 4
F8A F 0.9693(14) 0.7643(4) 0.6406(11) 0.184(2) Uani 0.474(5) 1 d D U P C 4
F4 F -0.1737(6) 0.5836(4) 0.0515(7) 0.112(3) Uani 0.593(9) 1 d D U P A 12
F3 F -0.0317(4) 0.64989(19) 0.0893(5) 0.175(3) Uani 1 1 d D U . . .
C12 C -0.0291(7) 0.6188(2) 0.1343(7) 0.087(3) Uani 1 1 d . U . . .
C14 C -0.0043(7) 0.5541(2) 0.0959(7) 0.096(3) Uani 1 1 d . U . . .
F6 F -0.0646(10) 0.5332(3) 0.1461(8) 0.146(5) Uani 0.593(9) 1 d D U P A 12
C13 C -0.0743(8) 0.5872(3) 0.0841(9) 0.154(5) Uani 1 1 d D U . . .
F4A F -0.1164(11) 0.5712(4) 0.1539(9) 0.142(6) Uani 0.407(9) 1 d D U P A 11
F7A F 0.0087(18) 0.5528(6) 0.0045(14) 0.144(8) Uani 0.407(9) 1 d . U P A 11
F6A F -0.0328(16) 0.5214(6) 0.0955(17) 0.146(5) Uani 0.407(9) 1 d . U P A 11
C17A C 0.279(3) 0.5784(9) 0.2064(17) 0.072(10) Uani 0.275(19) 1 d D U P B 16
F5A F -0.1571(13) 0.5891(6) 0.0205(11) 0.142(6) Uani 0.407(9) 1 d D U P A 11
C10A C 0.290(3) 0.6006(12) 0.127(3) 0.078(4) Uani 0.275(19) 1 d D U P B 16
H10D H 0.266120 0.585572 0.077926 0.117 Uiso 0.275(19) 1 calc GR . P B 16
H10E H 0.362682 0.607177 0.132958 0.117 Uiso 0.275(19) 1 calc GR . P B 16
H10F H 0.247911 0.622723 0.122524 0.117 Uiso 0.275(19) 1 calc GR . P B 16
C18A C 0.239(5) 0.5791(14) 0.355(3) 0.113(6) Uani 0.275(19) 1 d D U P B 16
H18D H 0.274448 0.555437 0.362052 0.170 Uiso 0.275(19) 1 calc GR . P B 16
H18E H 0.164588 0.575373 0.346996 0.170 Uiso 0.275(19) 1 calc GR . P B 16
H18F H 0.265143 0.594012 0.404227 0.170 Uiso 0.275(19) 1 calc GR . P B 16
C9A C 0.261(3) 0.5991(9) 0.2763(17) 0.072(10) Uani 0.275(19) 1 d D U P B 16

loop_
_atom_site_aniso_label
_atom_site_aniso_U_11
_atom_site_aniso_U_22
_atom_site_aniso_U_33
_atom_site_aniso_U_23
_atom_site_aniso_U_13
_atom_site_aniso_U_12
Dy1 0.0564(2) 0.03306(18) 0.1064(3) -0.00630(19) 0.0199(2) -0.00283(15)
F1 0.076(3) 0.056(2) 0.126(4) -0.014(2) 0.019(3) 0.004(2)
N5 0.078(4) 0.042(3) 0.101(6) -0.005(3) 0.028(4) -0.009(3)
N3 0.071(4) 0.049(4) 0.123(6) -0.008(4) 0.021(4) 0.007(3)
N11 0.059(4) 0.044(3) 0.113(6) 0.000(4) 0.014(4) 0.009(3)
N7 0.052(4) 0.049(4) 0.115(6) 0.000(4) 0.014(4) -0.003(3)
N1 0.058(4) 0.038(3) 0.100(5) -0.010(3) 0.012(4) -0.002(3)
N9 0.073(4) 0.043(3) 0.109(6) -0.004(4) 0.016(4) -0.004(3)
N6 0.080(5) 0.065(4) 0.106(6) 0.007(4) 0.012(5) -0.001(4)
N10 0.066(4) 0.059(4) 0.119(6) -0.014(4) 0.008(4) -0.007(3)
N8 0.065(4) 0.047(4) 0.147(8) -0.008(4) 0.028(5) 0.009(3)
N2 0.084(5) 0.048(4) 0.110(7) -0.004(4) 0.025(5) -0.004(3)
N4 0.069(5) 0.058(4) 0.107(6) -0.019(4) 0.031(4) -0.001(3)
C7 0.056(4) 0.035(4) 0.139(8) -0.021(4) 0.004(5) 0.006(3)
C16 0.059(4) 0.045(4) 0.128(8) -0.020(4) 0.020(5) 0.002(4)
C2 0.068(5) 0.031(4) 0.120(7) -0.009(4) 0.014(5) -0.001(3)
C46 0.080(6) 0.069(6) 0.117(8) -0.027(6) 0.043(6) -0.019(5)
C47 0.092(7) 0.059(5) 0.098(8) -0.003(5) 0.033(6) -0.005(5)
C22 0.070(5) 0.058(5) 0.141(9) -0.010(5) 0.008(6) 0.009(4)
C1 0.060(4) 0.046(4) 0.116(7) -0.016(4) 0.012(5) -0.006(4)
C23 0.072(5) 0.042(4) 0.108(7) -0.013(4) 0.013(5) 0.004(4)
C38 0.089(6) 0.043(4) 0.123(8) -0.013(5) 0.034(6) 0.002(4)
C19 0.071(5) 0.037(4) 0.159(9) -0.031(5) 0.020(6) -0.001(4)
C30 0.062(5) 0.063(5) 0.128(9) -0.023(6) 0.034(6) -0.004(4)
C21 0.067(5) 0.049(4) 0.126(8) -0.007(5) 0.009(5) 0.010(4)
C31 0.065(6) 0.049(5) 0.151(10) -0.009(6) 0.033(7) -0.005(4)
C41 0.072(6) 0.084(6) 0.136(9) -0.036(6) 0.013(6) -0.014(5)
C34 0.091(6) 0.066(5) 0.148(9) -0.009(6) 0.016(6) 0.025(5)
C15 0.052(4) 0.046(4) 0.120(7) -0.017(4) 0.004(5) -0.007(3)
C8 0.058(4) 0.043(4) 0.141(8) -0.015(5) 0.005(5) 0.011(4)
C40 0.084(6) 0.076(6) 0.151(10) -0.039(6) 0.034(7) -0.020(5)
C3 0.062(4) 0.039(4) 0.100(6) -0.013(4) 0.029(5) -0.006(3)
C25 0.072(5) 0.037(4) 0.127(8) -0.006(4) 0.025(5) 0.005(4)
C20 0.066(5) 0.040(4) 0.144(8) -0.015(5) 0.029(5) 0.006(4)
C39 0.066(5) 0.052(5) 0.136(9) -0.014(5) 0.035(6) -0.005(4)
C6 0.068(5) 0.035(4) 0.120(7) -0.012(4) 0.020(5) 0.000(3)
C4 0.060(4) 0.043(4) 0.125(7) -0.015(4) 0.013(5) 0.001(4)
C5 0.063(5) 0.035(4) 0.114(7) -0.005(4) 0.018(5) 0.004(3)
C11 0.052(4) 0.041(4) 0.130(8) -0.024(4) 0.014(5) -0.005(3)
C35 0.090(7) 0.082(7) 0.186(12) -0.036(7) 0.021(7) 0.024(6)
C49 0.108(8) 0.091(7) 0.115(9) 0.026(6) 0.014(7) 0.006(6)
C37 0.100(7) 0.055(5) 0.161(10) -0.025(6) 0.039(7) -0.004(5)
C33 0.082(6) 0.091(6) 0.136(7) -0.009(6) 0.009(6) 0.011(5)
C45 0.101(8) 0.114(8) 0.178(12) 0.009(8) 0.071(8) -0.023(7)
C29 0.096(8) 0.106(8) 0.154(11) -0.034(8) 0.052(9) 0.005(6)
C36 0.139(9) 0.054(5) 0.182(12) -0.019(7) 0.016(9) 0.037(6)
C24 0.063(5) 0.048(4) 0.131(8) -0.015(5) 0.014(5) 0.009(4)
C26 0.101(8) 0.089(7) 0.126(10) -0.018(7) 0.042(8) -0.003(6)
C32 0.068(6) 0.100(7) 0.177(12) -0.011(8) 0.037(8) 0.019(5)
C43 0.080(7) 0.130(10) 0.195(14) -0.015(9) 0.057(8) -0.007(7)
C48 0.126(9) 0.087(7) 0.119(9) 0.003(6) 0.047(8) -0.020(6)
B1 0.066(6) 0.052(6) 0.131(11) -0.006(6) 0.005(7) 0.002(5)
C44 0.090(9) 0.140(11) 0.202(15) -0.029(10) 0.058(10) -0.027(8)
C42 0.066(5) 0.084(6) 0.136(9) -0.030(6) 0.027(6) 0.000(5)
C28 0.151(13) 0.144(11) 0.138(13) -0.038(10) 0.057(11) -0.002(9)
C27 0.125(10) 0.133(10) 0.136(12) -0.014(8) 0.034(9) 0.005(8)
F5 0.072(4) 0.093(5) 0.152(6) -0.030(4) -0.010(4) 0.009(3)
F2 0.084(4) 0.232(8) 0.197(7) -0.064(6) 0.037(4) 0.032(4)
S1 0.0667(12) 0.0407(10) 0.157(2) -0.0203(12) -0.0005(14) 0.0048(9)
S2 0.0745(13) 0.0466(11) 0.154(2) -0.0238(13) 0.0020(15) 0.0098(10)
F7 0.127(7) 0.105(7) 0.137(9) -0.040(7) -0.003(7) 0.006(7)
C10 0.061(8) 0.071(8) 0.107(9) -0.006(7) 0.029(7) -0.014(6)
C18 0.128(9) 0.091(11) 0.122(10) 0.000(8) 0.032(8) -0.015(9)
C9 0.068(6) 0.038(5) 0.100(8) 0.002(6) -0.008(6) 0.001(4)
C17 0.080(7) 0.044(6) 0.096(8) -0.016(6) 0.014(6) 0.003(5)
P1 0.101(2) 0.121(2) 0.172(3) 0.042(2) 0.024(2) -0.0232(19)
F9 0.113(5) 0.185(7) 0.355(11) -0.017(7) 0.028(6) 0.023(5)
F11 0.126(5) 0.245(9) 0.425(13) 0.102(9) 0.077(7) 0.044(6)
F10 0.196(4) 0.177(5) 0.181(5) 0.026(4) 0.048(4) -0.063(3)
F8 0.196(4) 0.177(5) 0.181(5) 0.026(4) 0.048(4) -0.063(3)
F13 0.196(4) 0.177(5) 0.181(5) 0.026(4) 0.048(4) -0.063(3)
F12 0.196(4) 0.177(5) 0.181(5) 0.026(4) 0.048(4) -0.063(3)
F13A 0.196(4) 0.177(5) 0.181(5) 0.026(4) 0.048(4) -0.063(3)
F10A 0.196(4) 0.177(5) 0.181(5) 0.026(4) 0.048(4) -0.063(3)
F12A 0.196(4) 0.177(5) 0.181(5) 0.026(4) 0.048(4) -0.063(3)
F8A 0.196(4) 0.177(5) 0.181(5) 0.026(4) 0.048(4) -0.063(3)
F4 0.072(4) 0.093(5) 0.152(6) -0.030(4) -0.010(4) 0.009(3)
F3 0.091(4) 0.152(6) 0.254(8) 0.064(6) -0.015(5) 0.018(4)
C12 0.077(5) 0.051(4) 0.127(7) -0.022(5) 0.009(5) 0.004(4)
C14 0.089(6) 0.057(4) 0.131(7) -0.020(5) 0.008(5) 0.022(4)
F6 0.111(7) 0.129(8) 0.192(11) 0.005(7) 0.023(7) -0.073(6)
C13 0.141(8) 0.148(8) 0.160(9) -0.034(7) 0.011(7) 0.006(7)
F4A 0.140(8) 0.099(7) 0.168(9) -0.025(6) -0.002(6) 0.006(6)
F7A 0.135(12) 0.149(15) 0.136(14) 0.003(11) 0.006(11) -0.015(12)
F6A 0.111(7) 0.129(8) 0.192(11) 0.005(7) 0.023(7) -0.073(6)
C17A 0.074(11) 0.066(11) 0.076(11) -0.001(6) 0.015(7) 0.002(6)
F5A 0.140(8) 0.099(7) 0.168(9) -0.025(6) -0.002(6) 0.006(6)
C10A 0.061(8) 0.071(8) 0.107(9) -0.006(7) 0.029(7) -0.014(6)
C18A 0.128(9) 0.091(11) 0.122(10) 0.000(8) 0.032(8) -0.015(9)
C9A 0.074(11) 0.066(11) 0.076(11) -0.001(6) 0.015(7) 0.002(6)

loop_
_atom_type_symbol
_atom_type_description
_atom_type_scat_dispersion_real
_atom_type_scat_dispersion_imag
_atom_type_scat_source
C C 0.0033 0.0016 'International Tables Vol C Tables 4.2.6.8 and 6.1.1.4'
H H 0.0000 0.0000 'International Tables Vol C Tables 4.2.6.8 and 6.1.1.4'
B B 0.0013 0.0007 'International Tables Vol C Tables 4.2.6.8 and 6.1.1.4'
Dy Dy -0.1892 4.4098 'International Tables Vol C Tables 4.2.6.8 and 6.1.1.4'
F F 0.0171 0.0103 'International Tables Vol C Tables 4.2.6.8 and 6.1.1.4'
N N 0.0061 0.0033 'International Tables Vol C Tables 4.2.6.8 and 6.1.1.4'
P P 0.1023 0.0942 'International Tables Vol C Tables 4.2.6.8 and 6.1.1.4'
S S 0.1246 0.1234 'International Tables Vol C Tables 4.2.6.8 and 6.1.1.4'

loop_
_exptl_crystal_face_index_h
_exptl_crystal_face_index_k
_exptl_crystal_face_index_l
_exptl_crystal_face_perp_dist
14 15 -18 0.0806
-12 15 -11 0.0265
-11 -8 -15 0.0510
-6 -32 -14 0.0648
9 -44 1 0.1300
12 -5 13 0.0707
-13 31 12 0.0757
-12 -22 17 0.0616
-4 -46 10 0.0981
14 -21 -15 0.1095
8 38 -14 0.0990
6 32 14 0.0928

loop_
_geom_angle_atom_site_label_1
_geom_angle_atom_site_label_2
_geom_angle_atom_site_label_3
_geom_angle
_geom_angle_site_symmetry_3
F1 Dy1 N5 139.6(2) .
F1 Dy1 N3 75.3(2) .
F1 Dy1 N11 84.70(18) 2_655
F1 Dy1 N7 138.6(2) .
F1 Dy1 N1 85.78(17) .
F1 Dy1 N9 136.37(18) .
F1 Dy1 N2 75.1(2) .
F1 Dy1 N4 77.7(2) .
N5 Dy1 N3 104.0(2) .
N5 Dy1 N11 133.8(2) 2_655
N5 Dy1 N1 73.3(2) .
N5 Dy1 N9 65.6(2) .
N5 Dy1 N2 125.1(2) .
N5 Dy1 N4 62.6(2) .
N3 Dy1 N11 69.3(2) 2_655
N3 Dy1 N2 129.2(2) .
N3 Dy1 N4 81.0(2) .
N7 Dy1 N5 72.8(2) .
N7 Dy1 N3 130.3(2) .
N7 Dy1 N11 78.3(2) 2_655
N7 Dy1 N1 81.44(19) .
N7 Dy1 N9 72.5(2) .
N7 Dy1 N2 63.6(3) .
N7 Dy1 N4 131.2(2) .
N1 Dy1 N3 146.83(19) .
N1 Dy1 N11 136.6(2) 2_655
N1 Dy1 N2 68.87(19) .
N1 Dy1 N4 68.30(18) .
N9 Dy1 N3 62.2(2) .
N9 Dy1 N11 71.8(2) 2_655
N9 Dy1 N1 136.1(2) .
N9 Dy1 N2 124.5(2) .
N9 Dy1 N4 103.8(2) .
N2 Dy1 N11 67.72(19) 2_655
N2 Dy1 N4 130.3(2) .
N4 Dy1 N11 148.5(2) 2_655
N6 N5 Dy1 128.7(5) .
C47 N5 Dy1 123.4(6) .
C47 N5 N6 107.8(7) .
C38 N3 Dy1 119.4(5) .
C34 N3 Dy1 121.4(6) .
C34 N3 C38 118.6(7) .
C21 N11 Dy1 122.4(5) 2_645
C21 N11 C25 116.5(6) .
C25 N11 Dy1 120.7(5) 2_645
N8 N7 Dy1 129.1(6) .
N8 N7 C31 107.2(7) .
C31 N7 Dy1 123.6(6) .
C1 N1 Dy1 124.7(5) .
C5 N1 Dy1 118.5(4) .
C5 N1 C1 116.7(6) .
N10 N9 Dy1 128.5(4) .
C39 N9 Dy1 124.4(6) .
C39 N9 N10 107.0(7) .
N5 N6 B1 118.8(7) .
C49 N6 N5 109.7(7) .
C49 N6 B1 130.6(9) .
N9 N10 B1 119.1(6) .
C41 N10 N9 109.8(7) .
C41 N10 B1 130.5(8) .
N7 N8 C33 109.9(9) .
N7 N8 B1 121.2(7) .
C33 N8 B1 128.9(9) .
C30 N2 Dy1 118.9(7) .
C26 N2 Dy1 123.1(7) .
C26 N2 C30 117.9(9) .
C46 N4 Dy1 118.2(5) .
C42 N4 Dy1 122.6(7) .
C42 N4 C46 118.1(8) .
C8 C7 H7 122.8 .
C6 C7 H7 122.8 .
C6 C7 C8 114.3(6) .
C19 C16 C17 111.8(7) .
C19 C16 C17A 113.9(12) .
C15 C16 C19 132.6(7) .
C15 C16 C17 115.3(7) .
C15 C16 C17A 108.0(12) .
C1 C2 H2 120.2 .
C1 C2 C3 119.6(7) .
C3 C2 H2 120.2 .
N4 C46 C47 115.4(8) .
N4 C46 C45 122.2(9) .
C45 C46 C47 122.4(10) .
N5 C47 C46 118.7(9) .
N5 C47 C48 109.2(8) .
C48 C47 C46 131.9(10) .
C23 C22 H22 119.8 .
C21 C22 H22 119.8 .
C21 C22 C23 120.3(8) .
N1 C1 C2 123.4(7) .
N1 C1 H1 118.3 .
C2 C1 H1 118.3 .
C22 C23 C20 123.2(7) .
C22 C23 C24 116.4(7) .
C24 C23 C20 120.4(7) .
N3 C38 C39 116.0(7) .
N3 C38 C37 122.6(8) .
C37 C38 C39 121.3(8) .
C16 C19 H19 122.2 .
C20 C19 C16 115.6(7) .
C20 C19 H19 122.2 .
N2 C30 C31 115.6(9) .
N2 C30 C29 120.7(10) .
C29 C30 C31 123.7(10) .
N11 C21 C22 123.1(7) .
N11 C21 H21 118.5 .
C22 C21 H21 118.5 .
N7 C31 C30 118.3(8) .
N7 C31 C32 107.6(10) .
C32 C31 C30 134.1(11) .
N10 C41 H41 125.8 .
N10 C41 C40 108.5(8) .
C40 C41 H41 125.8 .
N3 C34 H34 118.5 .
N3 C34 C35 122.9(9) .
C35 C34 H34 118.5 .
C16 C15 C11 123.5(7) .
C16 C15 C14 126.9(7) .
C11 C15 C14 109.6(6) .
C7 C8 C9 111.7(6) .
C7 C8 C9A 113.5(12) .
C11 C8 C7 130.4(6) .
C11 C8 C9 116.4(7) .
C11 C8 C9A 114.1(12) .
C41 C40 H40 127.3 .
C41 C40 C39 105.4(8) .
C39 C40 H40 127.3 .
C2 C3 C6 122.4(6) .
C2 C3 C4 116.9(6) .
C4 C3 C6 120.6(7) .
N11 C25 H25 118.2 .
N11 C25 C24 123.6(7) .
C24 C25 H25 118.2 .
C23 C20 S2 119.3(6) .
C19 C20 C23 127.1(7) .
C19 C20 S2 113.6(5) .
N9 C39 C38 116.7(8) .
N9 C39 C40 109.3(8) .
C40 C39 C38 133.8(8) .
C7 C6 C3 126.5(6) .
C7 C6 S1 114.0(5) .
C3 C6 S1 119.4(6) .
C3 C4 H4 120.4 .
C5 C4 C3 119.2(7) .
C5 C4 H4 120.4 .
N1 C5 C4 124.2(6) .
N1 C5 H5 117.9 .
C4 C5 H5 117.9 .
C15 C11 C12 110.0(6) .
C8 C11 C15 119.7(6) .
C8 C11 C12 130.2(6) .
C34 C35 H35 120.6 .
C36 C35 C34 118.9(9) .
C36 C35 H35 120.6 .
N6 C49 H49 125.9 .
N6 C49 C48 108.1(9) .
C48 C49 H49 125.9 .
C38 C37 H37 121.7 .
C36 C37 C38 116.6(9) .
C36 C37 H37 121.7 .
N8 C33 H33 125.8 .
C32 C33 N8 108.5(10) .
C32 C33 H33 125.8 .
C46 C45 H45 121.1 .
C44 C45 C46 117.9(11) .
C44 C45 H45 121.1 .
C30 C29 H29 120.3 .
C28 C29 C30 119.5(11) .
C28 C29 H29 120.3 .
C35 C36 C37 120.4(8) .
C35 C36 H36 119.8 .
C37 C36 H36 119.8 .
C23 C24 H24 120.0 .
C25 C24 C23 119.9(7) .
C25 C24 H24 120.0 .
N2 C26 H26 118.3 .
N2 C26 C27 123.3(11) .
C27 C26 H26 118.3 .
C31 C32 H32 126.6 .
C33 C32 C31 106.8(10) .
C33 C32 H32 126.6 .
C44 C43 H43 120.2 .
C42 C43 H43 120.2 .
C42 C43 C44 119.7(12) .
C47 C48 H48 127.4 .
C49 C48 C47 105.2(9) .
C49 C48 H48 127.4 .
N6 B1 N10 105.7(7) .
N6 B1 H1A 110.7 .
N10 B1 H1A 110.7 .
N8 B1 N6 108.0(7) .
N8 B1 N10 110.9(8) .
N8 B1 H1A 110.7 .
C45 C44 C43 119.9(12) .
C45 C44 H44 120.1 .
C43 C44 H44 120.1 .
N4 C42 C43 122.2(11) .
N4 C42 H42 118.9 .
C43 C42 H42 118.9 .
C29 C28 H28 119.3 .
C29 C28 C27 121.5(14) .
C27 C28 H28 119.3 .
C26 C27 H27 121.4 .
C28 C27 C26 117.2(13) .
C28 C27 H27 121.4 .
C6 S1 C9 92.0(4) .
C6 S1 C9A 97.1(11) .
C20 S2 C17 92.6(4) .
C20 S2 C17A 92.1(9) .
H10A C10 H10B 109.5 .
H10A C10 H10C 109.5 .
H10B C10 H10C 109.5 .
C9 C10 H10A 109.5 .
C9 C10 H10B 109.5 .
C9 C10 H10C 109.5 .
H18A C18 H18B 109.5 .
H18A C18 H18C 109.5 .
H18B C18 H18C 109.5 .
C17 C18 H18A 109.5 .
C17 C18 H18B 109.5 .
C17 C18 H18C 109.5 .
C8 C9 S1 101.8(7) .
C10 C9 C8 113.8(10) .
C10 C9 S1 106.0(8) .
C17 C9 C8 108.6(9) .
C17 C9 S1 115.8(9) .
C17 C9 C10 110.7(12) .
C16 C17 S2 103.0(6) .
C16 C17 C18 107.8(10) .
C18 C17 S2 110.8(10) .
C9 C17 C16 108.1(10) .
C9 C17 S2 113.9(9) .
C9 C17 C18 112.5(12) .
F9 P1 F11 178.6(5) .
F9 P1 F10 84.4(7) .
F9 P1 F8 96.3(7) .
F9 P1 F13 89.6(6) .
F9 P1 F13A 91.2(7) .
F9 P1 F10A 89.6(8) .
F9 P1 F12A 84.8(5) .
F11 P1 F10 94.5(7) .
F11 P1 F13 91.1(5) .
F11 P1 F10A 89.0(8) .
F11 P1 F12A 95.4(7) .
F8 P1 F11 84.9(8) .
F8 P1 F10 173.9(7) .
F8 P1 F13 89.8(5) .
F13 P1 F10 84.2(7) .
F12 P1 F9 96.3(5) .
F12 P1 F11 82.9(7) .
F12 P1 F10 91.1(5) .
F12 P1 F8 94.8(5) .
F12 P1 F13 172.0(7) .
F13A P1 F11 88.5(5) .
F13A P1 F10A 91.3(5) .
F13A P1 F12A 175.9(8) .
F10A P1 F12A 87.5(8) .
F8A P1 F9 87.3(8) .
F8A P1 F11 94.1(9) .
F8A P1 F13A 94.2(6) .
F8A P1 F10A 173.8(8) .
F8A P1 F12A 86.9(8) .
F2 C12 C11 113.0(9) .
F2 C12 F3 108.0(7) .
F2 C12 C13 106.2(9) .
F3 C12 C11 112.9(8) .
F3 C12 C13 113.3(10) .
C13 C12 C11 103.3(7) .
C15 C14 F7A 110.7(12) .
F7 C14 C15 117.6(10) .
F7 C14 F6 108.1(9) .
F7 C14 C13 122.2(12) .
F6 C14 C15 108.0(9) .
F6 C14 C13 95.2(8) .
C13 C14 C15 102.9(7) .
C13 C14 F7A 96.0(12) .
F6A C14 C15 122.3(12) .
F6A C14 C13 126.2(14) .
F6A C14 F7A 93.8(16) .
F4 C13 F5 96.8(9) .
F4 C13 C12 123.3(12) .
F4 C13 C14 120.1(11) .
C12 C13 F5 95.0(9) .
C12 C13 C14 113.8(8) .
C12 C13 F4A 92.6(11) .
C14 C13 F5 94.7(10) .
C14 C13 F4A 85.2(10) .
F5A C13 C12 123.9(14) .
F5A C13 C14 120.7(14) .
F5A C13 F4A 104.0(14) .
C16 C17A S2 94.6(16) .
C10A C17A C16 111(2) .
C10A C17A S2 122(2) .
C9A C17A C16 105(2) .
C9A C17A S2 103(2) .
C9A C17A C10A 117(4) .
C17A C10A H10D 109.5 .
C17A C10A H10E 109.5 .
C17A C10A H10F 109.5 .
H10D C10A H10E 109.5 .
H10D C10A H10F 109.5 .
H10E C10A H10F 109.5 .
H18D C18A H18E 109.5 .
H18D C18A H18F 109.5 .
H18E C18A H18F 109.5 .
C9A C18A H18D 109.5 .
C9A C18A H18E 109.5 .
C9A C18A H18F 109.5 .
C8 C9A S1 97.3(17) .
C17A C9A C8 95(2) .
C17A C9A S1 115(3) .
C17A C9A C18A 121(4) .
C18A C9A C8 117(3) .
C18A C9A S1 108(3) .

loop_
_geom_bond_atom_site_label_1
_geom_bond_atom_site_label_2
_geom_bond_distance
_geom_bond_site_symmetry_2
Dy1 F1 2.098(4) .
Dy1 N5 2.483(7) .
Dy1 N3 2.627(6) .
Dy1 N11 2.642(6) 2_655
Dy1 N7 2.438(6) .
Dy1 N1 2.579(5) .
Dy1 N9 2.504(6) .
Dy1 N2 2.630(8) .
Dy1 N4 2.639(7) .
N5 N6 1.354(8) .
N5 C47 1.331(10) .
N3 C38 1.342(9) .
N3 C34 1.317(9) .
N11 C21 1.331(9) .
N11 C25 1.338(8) .
N7 N8 1.346(9) .
N7 C31 1.370(11) .
N1 C1 1.334(8) .
N1 C5 1.323(8) .
N9 N10 1.353(8) .
N9 C39 1.329(9) .
N6 C49 1.343(11) .
N6 B1 1.541(12) .
N10 C41 1.335(10) .
N10 B1 1.542(11) .
N8 C33 1.365(11) .
N8 B1 1.509(13) .
N2 C30 1.346(10) .
N2 C26 1.322(11) .
N4 C46 1.358(11) .
N4 C42 1.333(10) .
C7 H7 0.9300 .
C7 C8 1.428(9) .
C7 C6 1.344(9) .
C16 C19 1.432(9) .
C16 C15 1.325(9) .
C16 C17 1.556(13) .
C16 C17A 1.62(3) .
C2 H2 0.9300 .
C2 C1 1.375(9) .
C2 C3 1.384(9) .
C46 C47 1.441(12) .
C46 C45 1.390(12) .
C47 C48 1.404(12) .
C22 H22 0.9300 .
C22 C23 1.376(10) .
C22 C21 1.370(10) .
C1 H1 0.9300 .
C23 C20 1.473(9) .
C23 C24 1.388(9) .
C38 C39 1.464(11) .
C38 C37 1.398(10) .
C19 H19 0.9300 .
C19 C20 1.333(9) .
C30 C31 1.444(12) .
C30 C29 1.393(13) .
C21 H21 0.9300 .
C31 C32 1.417(12) .
C41 H41 0.9300 .
C41 C40 1.358(11) .
C34 H34 0.9300 .
C34 C35 1.370(11) .
C15 C11 1.440(9) .
C15 C14 1.489(11) .
C8 C11 1.346(9) .
C8 C9 1.558(13) .
C8 C9A 1.69(3) .
C40 H40 0.9300 .
C40 C39 1.397(11) .
C3 C6 1.458(9) .
C3 C4 1.390(9) .
C25 H25 0.9300 .
C25 C24 1.358(9) .
C20 S2 1.766(7) .
C6 S1 1.747(7) .
C4 H4 0.9300 .
C4 C5 1.372(9) .
C5 H5 0.9300 .
C11 C12 1.497(10) .
C35 H35 0.9300 .
C35 C36 1.359(12) .
C49 H49 0.9300 .
C49 C48 1.382(12) .
C37 H37 0.9300 .
C37 C36 1.387(12) .
C33 H33 0.9300 .
C33 C32 1.345(13) .
C45 H45 0.9300 .
C45 C44 1.366(14) .
C29 H29 0.9300 .
C29 C28 1.323(14) .
C36 H36 0.9300 .
C24 H24 0.9300 .
C26 H26 0.9300 .
C26 C27 1.385(15) .
C32 H32 0.9300 .
C43 H43 0.9300 .
C43 C44 1.372(15) .
C43 C42 1.363(13) .
C48 H48 0.9300 .
B1 H1A 0.9800 .
C44 H44 0.9300 .
C42 H42 0.9300 .
C28 H28 0.9300 .
C28 C27 1.350(14) .
C27 H27 0.9300 .
F5 C13 1.656(16) .
F2 C12 1.303(11) .
S1 C9 1.857(11) .
S1 C9A 1.85(3) .
S2 C17 1.858(11) .
S2 C17A 2.01(3) .
F7 C14 1.236(14) .
C10 H10A 0.9600 .
C10 H10B 0.9600 .
C10 H10C 0.9600 .
C10 C9 1.539(9) .
C18 H18A 0.9600 .
C18 H18B 0.9600 .
C18 H18C 0.9600 .
C18 C17 1.568(9) .
C9 C17 1.448(8) .
P1 F9 1.524(6) .
P1 F11 1.532(6) .
P1 F10 1.572(8) .
P1 F8 1.531(8) .
P1 F13 1.562(8) .
P1 F12 1.485(7) .
P1 F13A 1.525(8) .
P1 F10A 1.541(8) .
P1 F12A 1.608(8) .
P1 F8A 1.511(8) .
F4 C13 1.284(9) .
F3 C12 1.334(10) .
C12 C13 1.444(12) .
C14 F6 1.471(15) .
C14 C13 1.485(13) .
C14 F7A 1.54(2) .
C14 F6A 1.237(19) .
C13 F4A 1.493(9) .
C13 F5A 1.309(10) .
C17A C10A 1.552(10) .
C17A C9A 1.426(10) .
C10A H10D 0.9600 .
C10A H10E 0.9600 .
C10A H10F 0.9600 .
C18A H18D 0.9600 .
C18A H18E 0.9600 .
C18A H18F 0.9600 .
C18A C9A 1.557(10) .

loop_
_platon_squeeze_void_nr
_platon_squeeze_void_average_x
_platon_squeeze_void_average_y
_platon_squeeze_void_average_z
_platon_squeeze_void_volume
_platon_squeeze_void_count_electrons
_platon_squeeze_void_content
1 -0.006 0.000 0.000 1456 367 ' not identified '
2 -0.005 0.500 0.500 1456 367 ' not identified '

loop_
_exptl_oxdiff_crystal_face_indexfrac_h
_exptl_oxdiff_crystal_face_indexfrac_k
_exptl_oxdiff_crystal_face_indexfrac_l
_exptl_oxdiff_crystal_face_x
_exptl_oxdiff_crystal_face_y
_exptl_oxdiff_crystal_face_z
13.9877 15.0186 -18.0517 0.2400 0.9978 -0.0050
-12.0352 14.9321 -10.9705 -0.8117 0.1919 0.4945
-11.0498 -8.0739 -14.9593 -0.9964 0.2446 0.0487
-6.0486 -32.0541 -13.9604 -0.8519 0.2058 -0.4872
9.0003 -43.9662 0.9986 0.2333 -0.0459 -0.9800
12.0427 -4.9273 12.9642 0.9203 -0.2145 -0.3087
-12.9834 30.9763 12.0209 -0.1239 -0.5525 0.8277
-11.9893 -22.0134 17.0498 -0.2085 -0.9525 -0.1626
-4.0004 -45.9984 10.0399 -0.1468 -0.6489 -0.7623
13.9819 -20.9778 -15.0299 0.1386 0.7251 -0.6652
7.9951 38.0052 -14.0473 0.1841 0.8368 0.5357
6.0486 32.0541 13.9604 0.8519 -0.2058 0.4872
